data_7249823
loop_
_publ_author_name
'Cifuentes, Carlos'
'Bravo, Nestor'
'Restrepo, Daniel'
'Mac\'ias, Mario'
'Portilla, Jaime'

_publ_section_title
;
 Isomerization of pirazolopyrimidines to pyrazolopyridines by
 ring-opening/closing reaction in aqueous NaOH
;
_journal_issue 3
_journal_name_full 'RSC Advances'
_journal_page_first 2078
_journal_page_last 2085
_journal_paper_doi 10.1039/D4RA06345G
_journal_volume 15
_journal_year 2025
_chemical_formula_moiety 'C22 H15 Cl2 N3 O'
_chemical_formula_sum 'C22 H15 Cl2 N3 O'
_chemical_formula_weight 408.27
_space_group_crystal_system monoclinic
_space_group_IT_number 14
_space_group_name_Hall '-P 2ybc'
_space_group_name_H-M_alt 'P 1 21/c 1'
_atom_sites_solution_hydrogens geom
_atom_sites_solution_primary iterative
_atom_sites_solution_secondary difmap
_audit_creation_method SHELXL-2018/3
_audit_update_record
;
2024-05-27 deposited with the CCDC.	2025-01-10 downloaded from the CCDC.
;
_cell_angle_alpha 90
_cell_angle_beta 93.717(9)
_cell_angle_gamma 90
_cell_formula_units_Z 4
_cell_length_a 7.0670(7)
_cell_length_b 23.637(3)
_cell_length_c 11.1905(12)
_cell_measurement_reflns_used 4035
_cell_measurement_temperature 298(2)
_cell_measurement_theta_max 76.0580
_cell_measurement_theta_min 3.8120
_cell_volume 1865.4(4)
_computing_cell_refinement 'CrysAlisPro 1.171.41.119a (Rigaku OD, 2021)'
_computing_data_collection 'CrysAlisPro 1.171.41.119a (Rigaku OD, 2021)'
_computing_data_reduction 'CrysAlisPro 1.171.41.119a (Rigaku OD, 2021)'
_computing_molecular_graphics 'Mercury (Macrae et al., 2008)'
_computing_publication_material 'SHELXL-2018/3 (Sheldrick, 2018)'
_computing_structure_refinement 'SHELXL-2018/3 (Sheldrick, 2018)'
_computing_structure_solution 'Superflip (Palatinus & Chapuis, 2007)'
_diffrn_ambient_temperature 298(2)
_diffrn_detector 'CCD plate'
_diffrn_detector_area_resol_mean 10.6144
_diffrn_detector_type Atlas
_diffrn_measured_fraction_theta_full 1.000
_diffrn_measured_fraction_theta_max 0.975
_diffrn_measurement_device 'four-circle diffractometer'
_diffrn_measurement_device_type 'SuperNova, Dual, Cu at zero, Atlas'
_diffrn_measurement_method '\w scans'
_diffrn_radiation_type CuK\a
_diffrn_radiation_wavelength 1.54184
_diffrn_reflns_av_R_equivalents 0.0341
_diffrn_reflns_av_unetI/netI 0.0352
_diffrn_reflns_Laue_measured_fraction_full 1.000
_diffrn_reflns_Laue_measured_fraction_max 0.975
_diffrn_reflns_limit_h_max 8
_diffrn_reflns_limit_h_min -4
_diffrn_reflns_limit_k_max 29
_diffrn_reflns_limit_k_min -25
_diffrn_reflns_limit_l_max 13
_diffrn_reflns_limit_l_min -13
_diffrn_reflns_number 9511
_diffrn_reflns_point_group_measured_fraction_full 1.000
_diffrn_reflns_point_group_measured_fraction_max 0.975
_diffrn_reflns_theta_full 67.684
_diffrn_reflns_theta_max 76.462
_diffrn_reflns_theta_min 3.740
_diffrn_source 'SuperNova (Cu) micro-focus sealed X-ray Source'
_exptl_absorpt_coefficient_mu 3.279
_exptl_absorpt_correction_T_max 1.00000
_exptl_absorpt_correction_T_min 0.67885
_exptl_absorpt_correction_type multi-scan
_exptl_absorpt_process_details
;
CrysAlisPro 1.171.41.119a (Rigaku Oxford Diffraction, 2021)
Empirical absorption correction using spherical harmonics,
implemented in SCALE3 ABSPACK scaling algorithm.
;
_exptl_crystal_density_diffrn 1.454
_exptl_crystal_description parallelepiped
_exptl_crystal_F_000 840
_exptl_crystal_size_max 0.220
_exptl_crystal_size_mid 0.200
_exptl_crystal_size_min 0.190
_refine_diff_density_max 0.151
_refine_diff_density_min -0.320
_refine_diff_density_rms 0.043
_refine_ls_extinction_method none
_refine_ls_goodness_of_fit_ref 1.030
_refine_ls_hydrogen_treatment constr
_refine_ls_matrix_type full
_refine_ls_number_parameters 254
_refine_ls_number_reflns 3799
_refine_ls_number_restraints 0
_refine_ls_restrained_S_all 1.030
_refine_ls_R_factor_all 0.0533
_refine_ls_R_factor_gt 0.0422
_refine_ls_shift/su_max 0.002
_refine_ls_shift/su_mean 0.000
_refine_ls_structure_factor_coef Fsqd
_refine_ls_weighting_details 'w=1/[\s^2^(Fo^2^)+(0.0617P)^2^+0.2378P] where P=(Fo^2^+2Fc^2^)/3'
_refine_ls_weighting_scheme calc
_refine_ls_wR_factor_gt 0.1128
_refine_ls_wR_factor_ref 0.1246
_reflns_Friedel_coverage 0.000
_reflns_number_gt 3041
_reflns_number_total 3799
_reflns_threshold_expression 'I > 2\s(I)'
_cod_data_source_file d4ra06345g2.cif
_cod_data_source_block Compound_2b_prime
_cod_original_cell_volume 1865.4(3)
_cod_original_sg_symbol_H-M 'P 21/c'
_cod_database_code 7249823
_shelx_shelxl_version_number 2018/3
_shelx_space_group_comment
;
The symmetry employed for this shelxl refinement is uniquely defined
by the following loop, which should always be used as a source of
symmetry information in preference to the above space-group names.
They are only intended as comments.
;
_shelx_estimated_absorpt_t_min 0.532
_shelx_estimated_absorpt_t_max 0.575

loop_
_space_group_symop_operation_xyz
'x, y, z'
'-x, y+1/2, -z+1/2'
'-x, -y, -z'
'x, -y-1/2, z-1/2'

loop_
_atom_site_label
_atom_site_type_symbol
_atom_site_fract_x
_atom_site_fract_y
_atom_site_fract_z
_atom_site_U_iso_or_equiv
_atom_site_adp_type
_atom_site_occupancy
_atom_site_site_symmetry_order
_atom_site_calc_flag
_atom_site_refinement_flags_posn
_atom_site_refinement_flags_adp
_atom_site_refinement_flags_occupancy
_atom_site_disorder_assembly
_atom_site_disorder_group
Cl28 Cl 0.39488(10) 0.68426(3) 0.17110(6) 0.0801(2) Uani 1 1 d . . . . .
Cl16 Cl 0.09111(9) 1.23202(3) 1.19144(5) 0.0725(2) Uani 1 1 d . . . . .
N1 N 0.2345(2) 1.05225(7) 0.73029(13) 0.0467(4) Uani 1 1 d . . . . .
C23 C 0.2478(3) 0.84605(10) 0.13895(18) 0.0551(5) Uani 1 1 d . . . . .
H23 H 0.192403 0.869521 0.079839 0.066 Uiso 1 1 calc R U . . .
C15 C 0.2578(3) 1.14831(9) 0.90767(17) 0.0517(5) Uani 1 1 d . . . . .
H15 H 0.308708 1.157155 0.835397 0.062 Uiso 1 1 calc R U . . .
C24 C 0.2757(3) 0.78974(10) 0.11330(19) 0.0588(5) Uani 1 1 d . . . . .
H24 H 0.237770 0.775060 0.038430 0.071 Uiso 1 1 calc R U . . .
N5 N 0.3189(3) 0.95652(8) 0.68751(16) 0.0580(4) Uani 1 1 d . . . . .
N9 N 0.1771(2) 1.10097(7) 0.67326(14) 0.0503(4) Uani 1 1 d . . . . .
C14 C 0.2221(3) 1.19114(9) 0.98731(18) 0.0546(5) Uani 1 1 d . . . . .
H14 H 0.249770 1.228503 0.969097 0.065 Uiso 1 1 calc R U . . .
C13 C 0.1450(3) 1.17793(10) 1.09429(17) 0.0547(5) Uani 1 1 d . . . . .
C25 C 0.3610(3) 0.75563(10) 0.20117(19) 0.0553(5) Uani 1 1 d . . . . .
C2 C 0.2541(3) 1.04488(9) 0.85213(17) 0.0485(4) Uani 1 1 d . . . . .
C10 C 0.2186(3) 1.09214(9) 0.93412(16) 0.0480(4) Uani 1 1 d . . . . .
C19 C 0.2636(3) 0.92975(9) 0.27323(17) 0.0518(5) Uani 1 1 d . . . . .
C26 C 0.4173(3) 0.77662(10) 0.31277(19) 0.0598(5) Uani 1 1 d . . . . .
H26 H 0.475564 0.753144 0.370818 0.072 Uiso 1 1 calc R U . . .
C22 C 0.3003(2) 0.86867(9) 0.25098(16) 0.0477(4) Uani 1 1 d . . . . .
C3 C 0.3070(3) 0.99154(9) 0.88925(18) 0.0578(5) Uani 1 1 d . . . . .
H3 H 0.321808 0.983308 0.970586 0.069 Uiso 1 1 calc R U . . .
C17 C 0.2340(3) 1.00491(9) 0.42028(17) 0.0506(4) Uani 1 1 d . . . . .
H17 H 0.208116 1.028108 0.354110 0.061 Uiso 1 1 calc R U . . .
C4 C 0.3387(3) 0.94958(10) 0.8049(2) 0.0622(5) Uani 1 1 d . . . . .
H4 H 0.376587 0.914126 0.833473 0.075 Uiso 1 1 calc R U . . .
C8 C 0.1741(3) 1.08783(9) 0.55696(17) 0.0494(4) Uani 1 1 d . . . . .
C27 C 0.3858(3) 0.83307(10) 0.33727(17) 0.0546(5) Uani 1 1 d . . . . .
H27 H 0.422422 0.847417 0.412633 0.066 Uiso 1 1 calc R U . . .
C21 C 0.1133(4) 1.13198(10) 0.46722(19) 0.0671(6) Uani 1 1 d . . . . .
H21A H 0.004009 1.118871 0.419721 0.101 Uiso 1 1 calc R U . . .
H21B H 0.214585 1.139333 0.416213 0.101 Uiso 1 1 calc R U . . .
H21C H 0.082092 1.166133 0.507995 0.101 Uiso 1 1 calc R U . . .
C11 C 0.1444(3) 1.07974(10) 1.04427(17) 0.0565(5) Uani 1 1 d . . . . .
H11 H 0.120253 1.042356 1.064291 0.068 Uiso 1 1 calc R U . . .
C18 C 0.2722(3) 0.95107(9) 0.39674(17) 0.0515(4) Uani 1 1 d . . . . .
H18 H 0.304862 0.926495 0.459634 0.062 Uiso 1 1 calc R U . . .
C6 C 0.2652(3) 1.00838(8) 0.65003(17) 0.0473(4) Uani 1 1 d . . . . .
C12 C 0.1066(3) 1.12257(10) 1.12342(17) 0.0592(5) Uani 1 1 d . . . . .
H12 H 0.055626 1.114114 1.195870 0.071 Uiso 1 1 calc R U . . .
C7 C 0.2278(3) 1.03173(9) 0.53568(17) 0.0485(4) Uani 1 1 d . . . . .
O7 O 0.2237(3) 0.96093(7) 0.18721(13) 0.0729(5) Uani 1 1 d . . . . .

loop_
_atom_site_aniso_label
_atom_site_aniso_U_11
_atom_site_aniso_U_22
_atom_site_aniso_U_33
_atom_site_aniso_U_23
_atom_site_aniso_U_13
_atom_site_aniso_U_12
Cl28 0.1016(5) 0.0659(4) 0.0729(4) -0.0073(3) 0.0077(3) 0.0115(3)
Cl16 0.0828(4) 0.0840(4) 0.0520(3) -0.0171(3) 0.0154(3) 0.0028(3)
N1 0.0527(8) 0.0528(9) 0.0346(8) -0.0016(6) 0.0039(6) -0.0081(7)
C23 0.0572(11) 0.0686(13) 0.0391(10) -0.0012(9) 0.0001(8) 0.0085(9)
C15 0.0565(10) 0.0632(12) 0.0361(9) -0.0030(8) 0.0092(8) -0.0128(9)
C24 0.0611(12) 0.0727(14) 0.0421(11) -0.0097(9) -0.0008(9) 0.0052(10)
N5 0.0693(10) 0.0577(10) 0.0473(10) -0.0029(8) 0.0051(8) -0.0017(8)
N9 0.0614(9) 0.0530(9) 0.0362(8) 0.0009(7) 0.0026(7) -0.0076(7)
C14 0.0618(11) 0.0621(12) 0.0403(10) -0.0038(8) 0.0072(8) -0.0116(9)
C13 0.0546(10) 0.0729(13) 0.0366(10) -0.0071(9) 0.0025(8) -0.0038(9)
C25 0.0544(10) 0.0634(12) 0.0492(11) -0.0014(9) 0.0109(8) 0.0010(9)
C2 0.0507(9) 0.0592(11) 0.0357(9) 0.0009(8) 0.0029(7) -0.0086(8)
C10 0.0519(10) 0.0597(11) 0.0321(9) -0.0008(8) 0.0011(7) -0.0072(8)
C19 0.0533(10) 0.0650(12) 0.0377(10) -0.0010(8) 0.0081(8) -0.0036(9)
C26 0.0626(12) 0.0745(14) 0.0425(11) 0.0068(10) 0.0052(9) 0.0076(10)
C22 0.0449(9) 0.0647(12) 0.0340(9) -0.0021(8) 0.0064(7) -0.0007(8)
C3 0.0687(12) 0.0644(13) 0.0398(10) 0.0030(9) -0.0014(9) -0.0032(10)
C17 0.0510(10) 0.0647(12) 0.0366(9) -0.0032(8) 0.0069(7) -0.0080(9)
C4 0.0760(14) 0.0590(12) 0.0514(12) 0.0026(9) 0.0026(10) 0.0024(10)
C8 0.0539(10) 0.0580(11) 0.0362(9) -0.0001(8) 0.0030(7) -0.0106(8)
C27 0.0599(11) 0.0726(13) 0.0313(9) -0.0003(9) 0.0033(8) 0.0034(10)
C21 0.0968(17) 0.0658(14) 0.0384(10) 0.0037(9) 0.0023(10) -0.0019(12)
C11 0.0715(12) 0.0644(13) 0.0336(9) 0.0056(8) 0.0042(8) -0.0091(10)
C18 0.0518(10) 0.0660(12) 0.0371(10) -0.0021(8) 0.0059(7) -0.0043(9)
C6 0.0482(9) 0.0547(11) 0.0392(9) -0.0041(8) 0.0043(7) -0.0073(8)
C12 0.0705(12) 0.0756(14) 0.0323(9) 0.0031(9) 0.0097(8) -0.0081(11)
C7 0.0473(9) 0.0603(11) 0.0381(9) -0.0042(8) 0.0056(7) -0.0093(8)
O7 0.1148(13) 0.0647(10) 0.0392(8) 0.0043(7) 0.0043(8) 0.0039(9)

loop_
_atom_type_symbol
_atom_type_description
_atom_type_scat_dispersion_real
_atom_type_scat_dispersion_imag
_atom_type_scat_source
C C 0.0181 0.0091 'International Tables Vol C Tables 4.2.6.8 and 6.1.1.4'
H H 0.0000 0.0000 'International Tables Vol C Tables 4.2.6.8 and 6.1.1.4'
Cl Cl 0.3639 0.7018 'International Tables Vol C Tables 4.2.6.8 and 6.1.1.4'
N N 0.0311 0.0180 'International Tables Vol C Tables 4.2.6.8 and 6.1.1.4'
O O 0.0492 0.0322 'International Tables Vol C Tables 4.2.6.8 and 6.1.1.4'

loop_
_geom_angle_atom_site_label_1
_geom_angle_atom_site_label_2
_geom_angle_atom_site_label_3
_geom_angle
_geom_angle_site_symmetry_1
_geom_angle_site_symmetry_3
_geom_angle_publ_flag
N9 N1 C2 125.38(16) . . ?
N9 N1 C6 112.29(15) . . ?
C2 N1 C6 122.28(17) . . ?
C24 C23 C22 121.7(2) . . ?
C24 C23 H23 119.2 . . ?
C22 C23 H23 119.2 . . ?
C14 C15 C10 120.94(18) . . ?
C14 C15 H15 119.5 . . ?
C10 C15 H15 119.5 . . ?
C23 C24 C25 118.5(2) . . ?
C23 C24 H24 120.7 . . ?
C25 C24 H24 120.7 . . ?
C4 N5 C6 115.68(18) . . ?
C8 N9 N1 104.14(16) . . ?
C15 C14 C13 119.4(2) . . ?
C15 C14 H14 120.3 . . ?
C13 C14 H14 120.3 . . ?
C12 C13 C14 120.9(2) . . ?
C12 C13 Cl16 119.74(15) . . ?
C14 C13 Cl16 119.37(18) . . ?
C26 C25 C24 121.5(2) . . ?
C26 C25 Cl28 119.28(18) . . ?
C24 C25 Cl28 119.21(17) . . ?
C3 C2 N1 115.18(18) . . ?
C3 C2 C10 124.11(18) . . ?
N1 C2 C10 120.71(18) . . ?
C15 C10 C11 118.52(18) . . ?
C15 C10 C2 123.03(17) . . ?
C11 C10 C2 118.44(18) . . ?
O7 C19 C18 121.6(2) . . ?
O7 C19 C22 118.88(18) . . ?
C18 C19 C22 119.50(18) . . ?
C25 C26 C27 119.1(2) . . ?
C25 C26 H26 120.5 . . ?
C27 C26 H26 120.5 . . ?
C27 C22 C23 118.18(19) . . ?
C27 C22 C19 122.89(18) . . ?
C23 C22 C19 118.92(18) . . ?
C2 C3 C4 120.03(19) . . ?
C2 C3 H3 120.0 . . ?
C4 C3 H3 120.0 . . ?
C18 C17 C7 128.0(2) . . ?
C18 C17 H17 116.0 . . ?
C7 C17 H17 116.0 . . ?
N5 C4 C3 124.9(2) . . ?
N5 C4 H4 117.6 . . ?
C3 C4 H4 117.6 . . ?
N9 C8 C7 113.41(18) . . ?
N9 C8 C21 118.57(19) . . ?
C7 C8 C21 128.01(18) . . ?
C26 C27 C22 120.99(19) . . ?
C26 C27 H27 119.5 . . ?
C22 C27 H27 119.5 . . ?
C8 C21 H21A 109.5 . . ?
C8 C21 H21B 109.5 . . ?
H21A C21 H21B 109.5 . . ?
C8 C21 H21C 109.5 . . ?
H21A C21 H21C 109.5 . . ?
H21B C21 H21C 109.5 . . ?
C12 C11 C10 120.6(2) . . ?
C12 C11 H11 119.7 . . ?
C10 C11 H11 119.7 . . ?
C17 C18 C19 121.18(19) . . ?
C17 C18 H18 119.4 . . ?
C19 C18 H18 119.4 . . ?
N5 C6 N1 121.95(17) . . ?
N5 C6 C7 132.61(18) . . ?
N1 C6 C7 105.44(17) . . ?
C13 C12 C11 119.61(18) . . ?
C13 C12 H12 120.2 . . ?
C11 C12 H12 120.2 . . ?
C6 C7 C8 104.71(17) . . ?
C6 C7 C17 129.0(2) . . ?
C8 C7 C17 126.26(19) . . ?

loop_
_geom_bond_atom_site_label_1
_geom_bond_atom_site_label_2
_geom_bond_distance
_geom_bond_site_symmetry_2
_geom_bond_publ_flag
Cl28 C25 1.740(2) . ?
Cl16 C13 1.736(2) . ?
N1 N9 1.366(2) . ?
N1 C2 1.373(2) . ?
N1 C6 1.398(2) . ?
C23 C24 1.379(3) . ?
C23 C22 1.391(3) . ?
C23 H23 0.9300 . ?
C15 C14 1.383(3) . ?
C15 C10 1.392(3) . ?
C15 H15 0.9300 . ?
C24 C25 1.380(3) . ?
C24 H24 0.9300 . ?
N5 C4 1.322(3) . ?
N5 C6 1.342(3) . ?
N9 C8 1.337(2) . ?
C14 C13 1.383(3) . ?
C14 H14 0.9300 . ?
C13 C12 1.380(3) . ?
C25 C26 1.378(3) . ?
C2 C3 1.372(3) . ?
C2 C10 1.477(3) . ?
C10 C11 1.402(3) . ?
C19 O7 1.230(2) . ?
C19 C18 1.469(3) . ?
C19 C22 1.491(3) . ?
C26 C27 1.383(3) . ?
C26 H26 0.9300 . ?
C22 C27 1.389(3) . ?
C3 C4 1.397(3) . ?
C3 H3 0.9300 . ?
C17 C18 1.331(3) . ?
C17 C7 1.442(3) . ?
C17 H17 0.9300 . ?
C4 H4 0.9300 . ?
C8 C7 1.404(3) . ?
C8 C21 1.492(3) . ?
C27 H27 0.9300 . ?
C21 H21A 0.9600 . ?
C21 H21B 0.9600 . ?
C21 H21C 0.9600 . ?
C11 C12 1.382(3) . ?
C11 H11 0.9300 . ?
C18 H18 0.9300 . ?
C6 C7 1.403(3) . ?
C12 H12 0.9300 . ?

loop_
_geom_torsion_atom_site_label_1
_geom_torsion_atom_site_label_2
_geom_torsion_atom_site_label_3
_geom_torsion_atom_site_label_4
_geom_torsion
_geom_torsion_site_symmetry_1
_geom_torsion_site_symmetry_2
_geom_torsion_site_symmetry_3
_geom_torsion_site_symmetry_4
_geom_torsion_publ_flag
C22 C23 C24 C25 -1.1(3) . . . . ?
C2 N1 N9 C8 -178.29(16) . . . . ?
C6 N1 N9 C8 -0.8(2) . . . . ?
C10 C15 C14 C13 -0.5(3) . . . . ?
C15 C14 C13 C12 1.2(3) . . . . ?
C15 C14 C13 Cl16 -177.35(16) . . . . ?
C23 C24 C25 C26 0.3(3) . . . . ?
C23 C24 C25 Cl28 179.24(16) . . . . ?
N9 N1 C2 C3 177.68(17) . . . . ?
C6 N1 C2 C3 0.4(3) . . . . ?
N9 N1 C2 C10 -2.1(3) . . . . ?
C6 N1 C2 C10 -179.44(16) . . . . ?
C14 C15 C10 C11 -0.8(3) . . . . ?
C14 C15 C10 C2 179.98(19) . . . . ?
C3 C2 C10 C15 146.9(2) . . . . ?
N1 C2 C10 C15 -33.3(3) . . . . ?
C3 C2 C10 C11 -32.3(3) . . . . ?
N1 C2 C10 C11 147.48(19) . . . . ?
C24 C25 C26 C27 0.5(3) . . . . ?
Cl28 C25 C26 C27 -178.41(16) . . . . ?
C24 C23 C22 C27 1.1(3) . . . . ?
C24 C23 C22 C19 -179.14(18) . . . . ?
O7 C19 C22 C27 165.4(2) . . . . ?
C18 C19 C22 C27 -15.7(3) . . . . ?
O7 C19 C22 C23 -14.3(3) . . . . ?
C18 C19 C22 C23 164.52(18) . . . . ?
N1 C2 C3 C4 0.6(3) . . . . ?
C10 C2 C3 C4 -179.55(19) . . . . ?
C6 N5 C4 C3 0.4(3) . . . . ?
C2 C3 C4 N5 -1.1(4) . . . . ?
N1 N9 C8 C7 0.1(2) . . . . ?
N1 N9 C8 C21 178.97(17) . . . . ?
C25 C26 C27 C22 -0.6(3) . . . . ?
C23 C22 C27 C26 -0.2(3) . . . . ?
C19 C22 C27 C26 -179.98(18) . . . . ?
C15 C10 C11 C12 1.6(3) . . . . ?
C2 C10 C11 C12 -179.21(19) . . . . ?
C7 C17 C18 C19 177.00(18) . . . . ?
O7 C19 C18 C17 1.1(3) . . . . ?
C22 C19 C18 C17 -177.73(18) . . . . ?
C4 N5 C6 N1 0.7(3) . . . . ?
C4 N5 C6 C7 -179.1(2) . . . . ?
N9 N1 C6 N5 -178.72(16) . . . . ?
C2 N1 C6 N5 -1.1(3) . . . . ?
N9 N1 C6 C7 1.1(2) . . . . ?
C2 N1 C6 C7 178.75(16) . . . . ?
C14 C13 C12 C11 -0.5(3) . . . . ?
Cl16 C13 C12 C11 178.07(17) . . . . ?
C10 C11 C12 C13 -0.9(3) . . . . ?
N5 C6 C7 C8 178.8(2) . . . . ?
N1 C6 C7 C8 -1.00(19) . . . . ?
N5 C6 C7 C17 1.1(3) . . . . ?
N1 C6 C7 C17 -178.70(17) . . . . ?
N9 C8 C7 C6 0.6(2) . . . . ?
C21 C8 C7 C6 -178.2(2) . . . . ?
N9 C8 C7 C17 178.39(17) . . . . ?
C21 C8 C7 C17 -0.4(3) . . . . ?
C18 C17 C7 C6 2.0(3) . . . . ?
C18 C17 C7 C8 -175.27(19) . . . . ?
